data_7130610
loop_
_publ_author_name
'Kaliyamoorthy, Alagiri'
'Rayaroth, Amritha'
'Elikkottil, Afna'
'Chithra , M J'
'A. V. , Kalyanakrishnan'
'Reddy, Vennapusa Sivaranjana'

_publ_section_title
;
 Regioselective Allenylation and Propargylation of Various para-Quinone
 Methides Using Alkynyl Azaarenes as Pronucleophile
;
_journal_name_full 'Chemical Communications'
_journal_paper_doi 10.1039/D2CC03439E
_journal_year 2022
_chemical_formula_moiety 'C29 H33 N O'
_chemical_formula_sum 'C29 H33 N O'
_chemical_formula_weight 411.56
_space_group_crystal_system triclinic
_space_group_IT_number 2
_space_group_name_Hall '-P 1'
_space_group_name_H-M_alt 'P -1'
_atom_sites_solution_hydrogens geom
_audit_creation_method SHELXL-2018/3
_audit_update_record
;
2022-05-14 deposited with the CCDC.	2022-08-26 downloaded from the CCDC.
;
_cell_angle_alpha 92.316(4)
_cell_angle_beta 109.059(4)
_cell_angle_gamma 113.435(4)
_cell_formula_units_Z 2
_cell_length_a 9.5519(12)
_cell_length_b 10.6336(13)
_cell_length_c 14.3558(18)
_cell_measurement_reflns_used 6451
_cell_measurement_temperature 296(2)
_cell_measurement_theta_max 24.12
_cell_measurement_theta_min 2.37
_cell_volume 1239.9(3)
_computing_cell_refinement 'APEX3/SAINT (Bruker, 2016)'
_computing_data_collection 'APEX3 (Bruker, 2016)'
_computing_data_reduction 'SAINT/XPREP (Bruker, 2016)'
_computing_molecular_graphics 'ORTEP3- 2014.1(Farrugia, 1997) '
_computing_publication_material 'SHELXL-2018/3 (Sheldrick, 2018)'
_computing_structure_refinement 'SHELXL-2018/3 (Sheldrick, 2018)'
_computing_structure_solution 'SHELXT 2018/2 (Sheldrick, 2018)'
_diffrn_ambient_temperature 296(2)
_diffrn_detector_area_resol_mean 0
_diffrn_measured_fraction_theta_full 1.000
_diffrn_measured_fraction_theta_max 1.000
_diffrn_measurement_device_type 'Bruker KAPPA APEX-II CCD'
_diffrn_measurement_method '\f and \w scans'
_diffrn_radiation_type MoK\a
_diffrn_radiation_wavelength 0.71073
_diffrn_reflns_av_R_equivalents 0.0363
_diffrn_reflns_av_unetI/netI 0.0252
_diffrn_reflns_Laue_measured_fraction_full 1.000
_diffrn_reflns_Laue_measured_fraction_max 1.000
_diffrn_reflns_limit_h_max 11
_diffrn_reflns_limit_h_min -11
_diffrn_reflns_limit_k_max 12
_diffrn_reflns_limit_k_min -12
_diffrn_reflns_limit_l_max 17
_diffrn_reflns_limit_l_min -17
_diffrn_reflns_number 27075
_diffrn_reflns_point_group_measured_fraction_full 1.000
_diffrn_reflns_point_group_measured_fraction_max 1.000
_diffrn_reflns_theta_full 24.994
_diffrn_reflns_theta_max 24.994
_diffrn_reflns_theta_min 2.129
_diffrn_source 'sealed tube'
_exptl_absorpt_coefficient_mu 0.066
_exptl_absorpt_correction_T_max 0.998
_exptl_absorpt_correction_T_min 0.996
_exptl_absorpt_correction_type multi-scan
_exptl_absorpt_process_details 'SADABS (Bruker, 2016)'
_exptl_crystal_colour colourless
_exptl_crystal_density_diffrn 1.102
_exptl_crystal_density_meas 1.102
_exptl_crystal_density_method NONE
_exptl_crystal_description block
_exptl_crystal_F_000 444
_exptl_crystal_size_max 0.060
_exptl_crystal_size_mid 0.048
_exptl_crystal_size_min 0.035
_refine_diff_density_max 0.411
_refine_diff_density_min -0.196
_refine_diff_density_rms 0.036
_refine_ls_extinction_coef 0.022(3)
_refine_ls_extinction_expression Fc^*^=kFc[1+0.001xFc^2^\l^3^/sin(2\q)]^-1/4^
_refine_ls_extinction_method 'SHELXL-2018/3 (Sheldrick 2018)'
_refine_ls_goodness_of_fit_ref 1.023
_refine_ls_hydrogen_treatment constr
_refine_ls_matrix_type full
_refine_ls_number_parameters 288
_refine_ls_number_reflns 4369
_refine_ls_number_restraints 0
_refine_ls_restrained_S_all 1.023
_refine_ls_R_factor_all 0.0741
_refine_ls_R_factor_gt 0.0487
_refine_ls_shift/su_max 0.000
_refine_ls_shift/su_mean 0.000
_refine_ls_structure_factor_coef Fsqd
_refine_ls_weighting_details 'w=1/[\s^2^(Fo^2^)+(0.0645P)^2^+0.4715P] where P=(Fo^2^+2Fc^2^)/3'
_refine_ls_weighting_scheme calc
_refine_ls_wR_factor_gt 0.1254
_refine_ls_wR_factor_ref 0.1490
_reflns_Friedel_coverage 0.000
_reflns_number_gt 3113
_reflns_number_total 4369
_reflns_threshold_expression 'I > 2\s(I)'
_cod_data_source_file d2cc03439e2.cif
_cod_data_source_block shelx_CCDC1
_cod_database_code 7130610
_shelx_shelxl_version_number 2018/3
_shelx_space_group_comment
;
The symmetry employed for this shelxl refinement is uniquely defined
by the following loop, which should always be used as a source of
symmetry information in preference to the above space-group names.
They are only intended as comments.
;
_shelx_estimated_absorpt_t_min 0.996
_shelx_estimated_absorpt_t_max 0.998

loop_
_space_group_symop_operation_xyz
'x, y, z'
'-x, -y, -z'

loop_
_atom_site_label
_atom_site_type_symbol
_atom_site_fract_x
_atom_site_fract_y
_atom_site_fract_z
_atom_site_U_iso_or_equiv
_atom_site_adp_type
_atom_site_occupancy
_atom_site_site_symmetry_order
_atom_site_calc_flag
_atom_site_refinement_flags_posn
_atom_site_refinement_flags_adp
_atom_site_refinement_flags_occupancy
_atom_site_disorder_assembly
_atom_site_disorder_group
C1 C 0.5244(2) 0.27294(19) 0.45016(14) 0.0442(5) Uani 1 1 d . . . . .
H1 H 0.593079 0.240803 0.427573 0.053 Uiso 1 1 calc R U . . .
C2 C 0.5088(3) 0.3891(2) 0.39314(15) 0.0552(5) Uani 1 1 d . . . . .
H2A H 0.448745 0.428877 0.417359 0.066 Uiso 1 1 calc R U . . .
H2B H 0.617783 0.462766 0.406863 0.066 Uiso 1 1 calc R U . . .
C3 C 0.4241(3) 0.3371(2) 0.28474(16) 0.0543(5) Uani 1 1 d . . . . .
C4 C 0.3510(3) 0.2912(2) 0.19753(16) 0.0539(5) Uani 1 1 d . . . . .
C5 C 0.2573(3) 0.2324(2) 0.09297(15) 0.0499(5) Uani 1 1 d . . . . .
C6 C 0.2624(3) 0.1185(2) 0.04773(19) 0.0708(7) Uani 1 1 d . . . . .
H6 H 0.330398 0.080355 0.084216 0.085 Uiso 1 1 calc R U . . .
C7 C 0.1667(4) 0.0623(3) -0.0511(2) 0.0900(10) Uani 1 1 d . . . . .
H7 H 0.166994 -0.015844 -0.082422 0.108 Uiso 1 1 calc R U . . .
C8 C 0.0711(4) 0.1212(4) -0.1033(2) 0.0918(10) Uani 1 1 d . . . . .
H8 H 0.004931 0.084502 -0.170837 0.110 Uiso 1 1 calc R U . . .
C9 C 0.0739(3) 0.2363(3) -0.05439(17) 0.0757(7) Uani 1 1 d . . . . .
H9 H 0.009456 0.277331 -0.090811 0.091 Uiso 1 1 calc R U . . .
C10 C 0.3595(2) 0.1479(2) 0.42292(13) 0.0433(5) Uani 1 1 d . . . . .
C11 C 0.3437(3) 0.0159(2) 0.39793(16) 0.0580(6) Uani 1 1 d . . . . .
H11 H 0.433850 0.004171 0.395283 0.070 Uiso 1 1 calc R U . . .
C12 C 0.1962(3) -0.0999(2) 0.3766(2) 0.0764(8) Uani 1 1 d . . . . .
H12 H 0.188178 -0.188706 0.360435 0.092 Uiso 1 1 calc R U . . .
C13 C 0.0622(3) -0.0850(3) 0.37914(19) 0.0735(7) Uani 1 1 d . . . . .
H13 H -0.036794 -0.163303 0.365422 0.088 Uiso 1 1 calc R U . . .
C14 C 0.0746(3) 0.0456(3) 0.40194(17) 0.0668(6) Uani 1 1 d . . . . .
H14 H -0.016886 0.056505 0.402818 0.080 Uiso 1 1 calc R U . . .
C15 C 0.2215(3) 0.1613(2) 0.42364(16) 0.0566(5) Uani 1 1 d . . . . .
H15 H 0.228246 0.249813 0.439034 0.068 Uiso 1 1 calc R U . . .
C16 C 0.6157(2) 0.33061(18) 0.56318(13) 0.0399(4) Uani 1 1 d . . . . .
C17 C 0.5470(2) 0.28079(19) 0.63281(14) 0.0423(4) Uani 1 1 d . . . . .
H17 H 0.439471 0.211398 0.609732 0.051 Uiso 1 1 calc R U . . .
C18 C 0.6311(2) 0.32948(19) 0.73575(13) 0.0404(4) Uani 1 1 d . . . . .
C19 C 0.7914(2) 0.43705(18) 0.76820(13) 0.0391(4) Uani 1 1 d . . . . .
C20 C 0.8690(2) 0.48708(18) 0.70014(14) 0.0401(4) Uani 1 1 d . . . . .
C21 C 0.7769(2) 0.43226(19) 0.59882(14) 0.0422(4) Uani 1 1 d . . . . .
H21 H 0.825366 0.465132 0.552712 0.051 Uiso 1 1 calc R U . . .
C22 C 1.0510(2) 0.5947(2) 0.73642(15) 0.0512(5) Uani 1 1 d . . . . .
C23 C 1.1609(3) 0.5346(3) 0.8032(2) 0.0786(8) Uani 1 1 d . . . . .
H23A H 1.273927 0.601806 0.825331 0.118 Uiso 1 1 calc R U . . .
H23B H 1.146062 0.450569 0.765416 0.118 Uiso 1 1 calc R U . . .
H23C H 1.131392 0.513704 0.860458 0.118 Uiso 1 1 calc R U . . .
C24 C 1.0796(3) 0.7319(2) 0.79530(18) 0.0649(6) Uani 1 1 d . . . . .
H24A H 1.058037 0.715226 0.855547 0.097 Uiso 1 1 calc R U . . .
H24B H 1.007144 0.767169 0.754656 0.097 Uiso 1 1 calc R U . . .
H24C H 1.191668 0.799081 0.812598 0.097 Uiso 1 1 calc R U . . .
C25 C 1.1058(3) 0.6316(3) 0.64811(19) 0.0811(8) Uani 1 1 d . . . . .
H25A H 1.218784 0.699575 0.673185 0.122 Uiso 1 1 calc R U . . .
H25B H 1.038584 0.669456 0.605143 0.122 Uiso 1 1 calc R U . . .
H25C H 1.094378 0.548905 0.610652 0.122 Uiso 1 1 calc R U . . .
C26 C 0.5477(2) 0.2626(2) 0.80864(15) 0.0504(5) Uani 1 1 d . . . . .
C27 C 0.3883(4) 0.1316(3) 0.7542(2) 0.0975(10) Uani 1 1 d . . . . .
H27A H 0.310551 0.156165 0.706874 0.146 Uiso 1 1 calc R U . . .
H27B H 0.343949 0.089061 0.802175 0.146 Uiso 1 1 calc R U . . .
H27C H 0.410011 0.066836 0.719252 0.146 Uiso 1 1 calc R U . . .
C28 C 0.6570(4) 0.2132(4) 0.8868(2) 0.1043(11) Uani 1 1 d . . . . .
H28A H 0.598972 0.163920 0.927224 0.156 Uiso 1 1 calc R U . . .
H28B H 0.755786 0.292578 0.929040 0.156 Uiso 1 1 calc R U . . .
H28C H 0.684914 0.152043 0.853275 0.156 Uiso 1 1 calc R U . . .
C29 C 0.5107(4) 0.3632(3) 0.8620(3) 0.0986(10) Uani 1 1 d . . . . .
H29A H 0.439038 0.392034 0.813440 0.148 Uiso 1 1 calc R U . . .
H29B H 0.611381 0.443506 0.900584 0.148 Uiso 1 1 calc R U . . .
H29C H 0.458104 0.318133 0.906029 0.148 Uiso 1 1 calc R U . . .
N1 N 0.1640(2) 0.29221(19) 0.04237(13) 0.0576(5) Uani 1 1 d . . . . .
O1 O 0.88089(17) 0.48986(15) 0.86936(9) 0.0518(4) Uani 1 1 d . . . . .
H1A H 0.855626 0.548679 0.888276 0.078 Uiso 1 1 calc R U . . .

loop_
_atom_site_aniso_label
_atom_site_aniso_U_11
_atom_site_aniso_U_22
_atom_site_aniso_U_33
_atom_site_aniso_U_23
_atom_site_aniso_U_13
_atom_site_aniso_U_12
C1 0.0469(11) 0.0469(11) 0.0392(10) 0.0034(8) 0.0139(8) 0.0231(9)
C2 0.0627(13) 0.0518(12) 0.0427(11) 0.0081(9) 0.0126(10) 0.0225(10)
C3 0.0607(13) 0.0566(13) 0.0453(13) 0.0151(10) 0.0184(10) 0.0259(11)
C4 0.0620(13) 0.0569(13) 0.0440(13) 0.0135(10) 0.0197(10) 0.0267(11)
C5 0.0563(12) 0.0497(12) 0.0418(11) 0.0103(9) 0.0232(10) 0.0172(10)
C6 0.0958(19) 0.0579(14) 0.0712(16) 0.0132(12) 0.0462(15) 0.0335(14)
C7 0.117(3) 0.0649(17) 0.079(2) -0.0094(15) 0.0597(19) 0.0146(17)
C8 0.088(2) 0.097(2) 0.0443(15) -0.0108(15) 0.0266(14) -0.0027(17)
C9 0.0620(15) 0.095(2) 0.0450(13) 0.0127(13) 0.0123(11) 0.0167(14)
C10 0.0463(11) 0.0473(11) 0.0312(9) 0.0036(8) 0.0072(8) 0.0218(9)
C11 0.0528(13) 0.0524(13) 0.0593(13) -0.0008(10) 0.0048(10) 0.0277(11)
C12 0.0665(16) 0.0462(13) 0.0889(19) 0.0031(12) 0.0000(13) 0.0222(12)
C13 0.0529(14) 0.0609(15) 0.0735(17) 0.0134(12) 0.0028(12) 0.0092(12)
C14 0.0479(13) 0.0795(17) 0.0638(15) 0.0081(12) 0.0155(11) 0.0235(12)
C15 0.0533(13) 0.0540(12) 0.0585(13) 0.0000(10) 0.0156(10) 0.0247(11)
C16 0.0413(10) 0.0392(10) 0.0406(10) 0.0068(8) 0.0139(8) 0.0202(8)
C17 0.0353(10) 0.0414(10) 0.0456(11) 0.0071(8) 0.0120(8) 0.0147(8)
C18 0.0397(10) 0.0445(10) 0.0407(10) 0.0102(8) 0.0157(8) 0.0212(9)
C19 0.0393(10) 0.0418(10) 0.0369(10) 0.0063(8) 0.0117(8) 0.0205(8)
C20 0.0384(10) 0.0379(10) 0.0442(11) 0.0048(8) 0.0157(8) 0.0170(8)
C21 0.0439(11) 0.0435(10) 0.0422(11) 0.0085(8) 0.0199(9) 0.0189(9)
C22 0.0410(11) 0.0511(12) 0.0520(12) 0.0031(9) 0.0178(9) 0.0112(9)
C23 0.0432(13) 0.0833(18) 0.099(2) 0.0114(15) 0.0163(13) 0.0259(12)
C24 0.0596(14) 0.0480(12) 0.0661(15) -0.0003(11) 0.0216(11) 0.0058(11)
C25 0.0561(14) 0.0875(18) 0.0723(17) -0.0021(14) 0.0346(13) -0.0019(13)
C26 0.0467(11) 0.0533(12) 0.0482(12) 0.0145(9) 0.0209(9) 0.0159(9)
C27 0.091(2) 0.0841(19) 0.0804(19) 0.0110(15) 0.0450(16) -0.0077(16)
C28 0.097(2) 0.124(3) 0.107(2) 0.077(2) 0.0483(19) 0.050(2)
C29 0.123(3) 0.0833(19) 0.130(3) 0.0339(18) 0.098(2) 0.0412(18)
N1 0.0582(11) 0.0633(11) 0.0434(10) 0.0087(8) 0.0150(8) 0.0221(9)
O1 0.0498(8) 0.0605(9) 0.0369(7) 0.0044(6) 0.0089(6) 0.0226(7)

loop_
_atom_type_symbol
_atom_type_description
_atom_type_scat_dispersion_real
_atom_type_scat_dispersion_imag
_atom_type_scat_source
C C 0.0033 0.0016 'International Tables Vol C Tables 4.2.6.8 and 6.1.1.4'
H H 0.0000 0.0000 'International Tables Vol C Tables 4.2.6.8 and 6.1.1.4'
N N 0.0061 0.0033 'International Tables Vol C Tables 4.2.6.8 and 6.1.1.4'
O O 0.0106 0.0060 'International Tables Vol C Tables 4.2.6.8 and 6.1.1.4'

loop_
_geom_angle_atom_site_label_1
_geom_angle_atom_site_label_2
_geom_angle_atom_site_label_3
_geom_angle
_geom_angle_site_symmetry_1
_geom_angle_site_symmetry_3
_geom_angle_publ_flag
C10 C1 C16 113.84(15) . . ?
C10 C1 C2 111.59(16) . . ?
C16 C1 C2 110.96(15) . . ?
C3 C2 C1 112.07(17) . . ?
C4 C3 C2 177.6(2) . . ?
C3 C4 C5 177.8(2) . . ?
N1 C5 C6 122.1(2) . . ?
N1 C5 C4 116.91(18) . . ?
C6 C5 C4 121.0(2) . . ?
C7 C6 C5 119.2(3) . . ?
C8 C7 C6 119.4(3) . . ?
C7 C8 C9 118.6(3) . . ?
N1 C9 C8 123.5(3) . . ?
C11 C10 C15 117.76(19) . . ?
C11 C10 C1 120.07(18) . . ?
C15 C10 C1 122.17(17) . . ?
C10 C11 C12 121.0(2) . . ?
C13 C12 C11 120.5(2) . . ?
C12 C13 C14 119.4(2) . . ?
C13 C14 C15 120.4(2) . . ?
C14 C15 C10 121.0(2) . . ?
C17 C16 C21 117.76(17) . . ?
C17 C16 C1 122.73(16) . . ?
C21 C16 C1 119.43(16) . . ?
C16 C17 C18 123.05(17) . . ?
C17 C18 C19 117.20(16) . . ?
C17 C18 C26 119.59(16) . . ?
C19 C18 C26 123.20(16) . . ?
O1 C19 C18 119.89(16) . . ?
O1 C19 C20 118.31(16) . . ?
C18 C19 C20 121.65(16) . . ?
C21 C20 C19 117.33(16) . . ?
C21 C20 C22 120.87(16) . . ?
C19 C20 C22 121.77(16) . . ?
C20 C21 C16 122.85(17) . . ?
C25 C22 C24 106.65(19) . . ?
C25 C22 C23 107.9(2) . . ?
C24 C22 C23 109.49(19) . . ?
C25 C22 C20 111.61(17) . . ?
C24 C22 C20 111.25(17) . . ?
C23 C22 C20 109.82(17) . . ?
C29 C26 C27 108.6(2) . . ?
C29 C26 C28 109.1(2) . . ?
C27 C26 C28 105.0(2) . . ?
C29 C26 C18 111.62(18) . . ?
C27 C26 C18 111.63(18) . . ?
C28 C26 C18 110.67(18) . . ?
C9 N1 C5 117.2(2) . . ?

loop_
_geom_bond_atom_site_label_1
_geom_bond_atom_site_label_2
_geom_bond_distance
_geom_bond_site_symmetry_2
_geom_bond_publ_flag
C1 C10 1.514(3) . ?
C1 C16 1.529(2) . ?
C1 C2 1.538(3) . ?
C2 C3 1.461(3) . ?
C3 C4 1.184(3) . ?
C4 C5 1.431(3) . ?
C5 N1 1.338(3) . ?
C5 C6 1.377(3) . ?
C6 C7 1.362(4) . ?
C7 C8 1.355(5) . ?
C8 C9 1.372(4) . ?
C9 N1 1.330(3) . ?
C10 C11 1.370(3) . ?
C10 C15 1.384(3) . ?
C11 C12 1.380(3) . ?
C12 C13 1.362(4) . ?
C13 C14 1.363(3) . ?
C14 C15 1.375(3) . ?
C16 C17 1.380(3) . ?
C16 C21 1.385(3) . ?
C17 C18 1.389(2) . ?
C18 C19 1.403(3) . ?
C18 C26 1.546(3) . ?
C19 O1 1.377(2) . ?
C19 C20 1.410(3) . ?
C20 C21 1.385(2) . ?
C20 C22 1.543(3) . ?
C22 C25 1.532(3) . ?
C22 C24 1.532(3) . ?
C22 C23 1.535(3) . ?
C26 C29 1.506(3) . ?
C26 C27 1.522(3) . ?
C26 C28 1.531(4) . ?

loop_
_geom_hbond_atom_site_label_D
_geom_hbond_atom_site_label_H
_geom_hbond_atom_site_label_A
_geom_hbond_distance_DH
_geom_hbond_distance_HA
_geom_hbond_distance_DA
_geom_hbond_angle_DHA
_geom_hbond_site_symmetry_A
_geom_hbond_publ_flag
O1 H1A N1 0.82 2.03 2.840(2) 168.8 2_666 yes

loop_
_geom_torsion_atom_site_label_1
_geom_torsion_atom_site_label_2
_geom_torsion_atom_site_label_3
_geom_torsion_atom_site_label_4
_geom_torsion
_geom_torsion_site_symmetry_1
_geom_torsion_site_symmetry_2
_geom_torsion_site_symmetry_3
_geom_torsion_site_symmetry_4
_geom_torsion_publ_flag
C10 C1 C2 C3 -52.8(2) . . . . ?
C16 C1 C2 C3 179.14(17) . . . . ?
N1 C5 C6 C7 -1.6(3) . . . . ?
C4 C5 C6 C7 177.6(2) . . . . ?
C5 C6 C7 C8 1.3(4) . . . . ?
C6 C7 C8 C9 -0.1(4) . . . . ?
C7 C8 C9 N1 -1.1(4) . . . . ?
C16 C1 C10 C11 -101.9(2) . . . . ?
C2 C1 C10 C11 131.5(2) . . . . ?
C16 C1 C10 C15 77.0(2) . . . . ?
C2 C1 C10 C15 -49.5(2) . . . . ?
C15 C10 C11 C12 -1.6(3) . . . . ?
C1 C10 C11 C12 177.5(2) . . . . ?
C10 C11 C12 C13 0.6(4) . . . . ?
C11 C12 C13 C14 0.7(4) . . . . ?
C12 C13 C14 C15 -0.9(4) . . . . ?
C13 C14 C15 C10 0.0(4) . . . . ?
C11 C10 C15 C14 1.3(3) . . . . ?
C1 C10 C15 C14 -177.74(19) . . . . ?
C10 C1 C16 C17 -5.5(3) . . . . ?
C2 C1 C16 C17 121.3(2) . . . . ?
C10 C1 C16 C21 171.23(16) . . . . ?
C2 C1 C16 C21 -61.9(2) . . . . ?
C21 C16 C17 C18 1.0(3) . . . . ?
C1 C16 C17 C18 177.84(17) . . . . ?
C16 C17 C18 C19 1.8(3) . . . . ?
C16 C17 C18 C26 -176.94(17) . . . . ?
C17 C18 C19 O1 179.89(16) . . . . ?
C26 C18 C19 O1 -1.4(3) . . . . ?
C17 C18 C19 C20 -4.5(3) . . . . ?
C26 C18 C19 C20 174.23(17) . . . . ?
O1 C19 C20 C21 179.82(15) . . . . ?
C18 C19 C20 C21 4.2(3) . . . . ?
O1 C19 C20 C22 1.9(3) . . . . ?
C18 C19 C20 C22 -173.75(17) . . . . ?
C19 C20 C21 C16 -1.1(3) . . . . ?
C22 C20 C21 C16 176.83(17) . . . . ?
C17 C16 C21 C20 -1.4(3) . . . . ?
C1 C16 C21 C20 -178.34(16) . . . . ?
C21 C20 C22 C25 2.0(3) . . . . ?
C19 C20 C22 C25 179.8(2) . . . . ?
C21 C20 C22 C24 121.0(2) . . . . ?
C19 C20 C22 C24 -61.2(2) . . . . ?
C21 C20 C22 C23 -117.6(2) . . . . ?
C19 C20 C22 C23 60.2(2) . . . . ?
C17 C18 C26 C29 -112.3(2) . . . . ?
C19 C18 C26 C29 69.0(3) . . . . ?
C17 C18 C26 C27 9.4(3) . . . . ?
C19 C18 C26 C27 -169.3(2) . . . . ?
C17 C18 C26 C28 126.0(2) . . . . ?
C19 C18 C26 C28 -52.7(3) . . . . ?
C8 C9 N1 C5 0.8(3) . . . . ?
C6 C5 N1 C9 0.6(3) . . . . ?
C4 C5 N1 C9 -178.67(19) . . . . ?
